data_4513345
loop_
_publ_author_name
'Kupcewicz, Bogumi\/la'
'Ma\/lecka, Magdalena'

_publ_section_title
;
 Role of Crystal Packing and Weak Intermolecular Interactions in the Solid
 State Fluorescence ofN-Methylpyrazoline Derivatives
;
_journal_issue 8
_journal_name_full 'Crystal Growth &amp; Design'
_journal_page_first 3893
_journal_paper_doi 10.1021/acs.cgd.5b00512
_journal_volume 15
_journal_year 2015
_chemical_formula_moiety 'C23 H20 N2 O'
_chemical_formula_sum 'C23 H20 N2 O'
_chemical_formula_weight 340.41
_chemical_name_systematic
; 
 2-methyl-3,4-diphenyl-2,3,3a,4-tetrahydro-
 chromeno[4,3-c]pyrazole
;
_space_group_IT_number 2
_symmetry_cell_setting triclinic
_symmetry_space_group_name_Hall '-P 1'
_symmetry_space_group_name_H-M 'P -1'
_atom_sites_solution_hydrogens geom
_atom_sites_solution_primary direct
_atom_sites_solution_secondary difmap
_audit_creation_method SHELXL-97
_cell_angle_alpha 103.92(5)
_cell_angle_beta 93.69(3)
_cell_angle_gamma 117.43(3)
_cell_formula_units_Z 2
_cell_length_a 8.947(6)
_cell_length_b 10.051(3)
_cell_length_c 11.786(3)
_cell_measurement_reflns_used 23182
_cell_measurement_temperature 150(2)
_cell_measurement_theta_max 20.67
_cell_measurement_theta_min 1.53
_cell_volume 894.0(8)
_computing_cell_refinement 'XDS (Kabsch, 1993)'
_computing_data_collection 'MarCCD (Paulmann & Morgenroth, 2006)'
_computing_data_reduction 'XDS (Kabsch, 1993)'
_computing_molecular_graphics 'PLATON (Spek, 2006)'
_computing_publication_material 'PLATON (Spek, 2006)'
_computing_structure_refinement 'SHELXL-2013 (Sheldrick, 2013)'
_computing_structure_solution 'SHELXL-2013 (Sheldrick, 2013)'
_diffrn_ambient_temperature 150(2)
_diffrn_detector_area_resol_mean 80
_diffrn_detector_type 'MarCCD detector'
_diffrn_measured_fraction_theta_full 0.958
_diffrn_measured_fraction_theta_max 0.958
_diffrn_measurement_device_type 'Huber diffractometer'
_diffrn_measurement_method '\f scan'
_diffrn_radiation_source synchrotron
_diffrn_radiation_type synchrotron
_diffrn_radiation_wavelength 0.60000
_diffrn_reflns_av_R_equivalents 0.0261
_diffrn_reflns_av_sigmaI/netI 0.0132
_diffrn_reflns_limit_h_max 10
_diffrn_reflns_limit_h_min -10
_diffrn_reflns_limit_k_max 12
_diffrn_reflns_limit_k_min -12
_diffrn_reflns_limit_l_max 14
_diffrn_reflns_limit_l_min -14
_diffrn_reflns_number 24851
_diffrn_reflns_theta_full 21.19
_diffrn_reflns_theta_max 21.19
_diffrn_reflns_theta_min 1.53
_exptl_absorpt_coefficient_mu 0.078
_exptl_crystal_colour colorless
_exptl_crystal_density_diffrn 1.265
_exptl_crystal_density_method 'not measured'
_exptl_crystal_description plate
_exptl_crystal_F_000 360
_exptl_crystal_size_max 0.4
_exptl_crystal_size_mid 0.2
_exptl_crystal_size_min 0.2
_refine_diff_density_max 0.237
_refine_diff_density_min -0.158
_refine_diff_density_rms 0.036
_refine_ls_extinction_coef 0.059(6)
_refine_ls_extinction_expression Fc^*^=kFc[1+0.001xFc^2^\l^3^/sin(2\q)]^-1/4^
_refine_ls_extinction_method SHELXL
_refine_ls_goodness_of_fit_ref 1.045
_refine_ls_hydrogen_treatment mixed
_refine_ls_matrix_type full
_refine_ls_number_parameters 249
_refine_ls_number_reflns 3135
_refine_ls_number_restraints 0
_refine_ls_restrained_S_all 1.045
_refine_ls_R_factor_all 0.0416
_refine_ls_R_factor_gt 0.0370
_refine_ls_shift/su_max 0.000
_refine_ls_shift/su_mean 0.000
_refine_ls_structure_factor_coef Fsqd
_refine_ls_weighting_details 'calc w=1/[\s^2^(Fo^2^)+(0.0461P)^2^+0.3336P] where P=(Fo^2^+2Fc^2^)/3'
_refine_ls_weighting_scheme calc
_refine_ls_wR_factor_gt 0.0928
_refine_ls_wR_factor_ref 0.0961
_reflns_number_gt 2805
_reflns_number_total 3135
_reflns_threshold_expression >2sigma(I)
_cod_data_source_file cg5b00512_si_003.cif
_cod_data_source_block shelxl
_cod_depositor_comments 'Adding full bibliography for 4513345--4513350.cif.'
_cod_original_cell_volume 894.0(7)
_cod_original_sg_symbol_Hall 'P -1'
_cod_database_code 4513345

loop_
_symmetry_equiv_pos_as_xyz
'x, y, z'
'-x, -y, -z'

loop_
_atom_site_label
_atom_site_type_symbol
_atom_site_fract_x
_atom_site_fract_y
_atom_site_fract_z
_atom_site_U_iso_or_equiv
_atom_site_adp_type
_atom_site_occupancy
_atom_site_symmetry_multiplicity
_atom_site_calc_flag
_atom_site_refinement_flags
O1 O 0.91859(12) 0.76425(11) 0.55468(8) 0.0270(2) Uani 1 1 d .
C3 C 0.66837(17) 0.77078(15) 0.47554(11) 0.0227(3) Uani 1 1 d .
C33 C 0.4601(2) 0.64410(17) 0.17315(12) 0.0323(3) Uani 1 1 d .
H33 H 0.4408 0.5413 0.1673 0.039 Uiso 1 1 calc R
C4 C 0.61331(17) 0.76440(15) 0.59315(11) 0.0226(3) Uani 1 1 d .
C5 C 0.70045(19) 0.78586(16) 0.80801(12) 0.0280(3) Uani 1 1 d .
H5 H 0.5955 0.7794 0.8253 0.034 Uiso 1 1 calc R
C37 C 0.51455(19) 0.89747(17) 0.29130(12) 0.0305(3) Uani 1 1 d .
H37 H 0.5337 0.9697 0.3667 0.037 Uiso 1 1 calc R
C9 C 0.88140(18) 0.77789(15) 0.66692(11) 0.0249(3) Uani 1 1 d .
C8 C 1.00528(19) 0.79976(17) 0.75757(12) 0.0319(3) Uani 1 1 d .
H8 H 1.1097 0.8044 0.7407 0.038 Uiso 1 1 calc R
C10 C 0.72929(17) 0.77496(15) 0.69143(11) 0.0233(3) Uani 1 1 d .
C32 C 0.48851(16) 0.74815(15) 0.28426(11) 0.0227(3) Uani 1 1 d .
C36 C 0.5127(2) 0.94123(19) 0.18889(14) 0.0369(4) Uani 1 1 d .
H36 H 0.5301 1.0434 0.1943 0.044 Uiso 1 1 calc R
C6 C 0.8222(2) 0.80579(17) 0.89765(12) 0.0322(3) Uani 1 1 d .
H6 H 0.8016 0.8134 0.9764 0.039 Uiso 1 1 calc R
C34 C 0.4596(2) 0.68889(19) 0.07038(13) 0.0401(4) Uani 1 1 d .
H34 H 0.4414 0.6174 -0.0053 0.048 Uiso 1 1 calc R
C35 C 0.4857(2) 0.8375(2) 0.07877(14) 0.0401(4) Uani 1 1 d .
H35 H 0.4850 0.8686 0.0088 0.048 Uiso 1 1 calc R
C7 C 0.9759(2) 0.81475(18) 0.87221(13) 0.0344(4) Uani 1 1 d .
H7 H 1.0613 0.8314 0.9345 0.041 Uiso 1 1 calc R
N1 N 0.40013(14) 0.74823(13) 0.48028(9) 0.0247(3) Uani 1 1 d .
N2 N 0.46240(15) 0.74888(13) 0.59315(9) 0.0246(3) Uani 1 1 d .
C2 C 0.77078(17) 0.68468(16) 0.45541(11) 0.0245(3) Uani 1 1 d .
C31 C 0.49227(17) 0.69862(16) 0.39474(11) 0.0238(3) Uani 1 1 d .
C11 C 0.21413(19) 0.66243(19) 0.44656(14) 0.0350(4) Uani 1 1 d .
H11A H 0.1660 0.7041 0.5090 0.052 Uiso 1 1 calc R
H11B H 0.1724 0.5507 0.4368 0.052 Uiso 1 1 calc R
H11C H 0.1781 0.6745 0.3711 0.052 Uiso 1 1 calc R
C22 C 0.84058(17) 0.67632(16) 0.34298(11) 0.0238(3) Uani 1 1 d .
C25 C 0.9832(2) 0.65510(19) 0.14148(13) 0.0378(4) Uani 1 1 d .
H25 H 1.0335 0.6479 0.0733 0.045 Uiso 1 1 calc R
C23 C 0.81925(18) 0.53317(16) 0.27556(12) 0.0283(3) Uani 1 1 d .
H23 H 0.7554 0.4414 0.2983 0.034 Uiso 1 1 calc R
C27 C 0.9320(2) 0.80908(17) 0.30749(13) 0.0317(3) Uani 1 1 d .
H27 H 0.9459 0.9076 0.3523 0.038 Uiso 1 1 calc R
C24 C 0.8902(2) 0.52301(18) 0.17538(13) 0.0356(4) Uani 1 1 d .
H24 H 0.8748 0.4242 0.1296 0.043 Uiso 1 1 calc R
C26 C 1.0030(2) 0.79819(18) 0.20698(13) 0.0377(4) Uani 1 1 d .
H26 H 1.0654 0.8892 0.1830 0.045 Uiso 1 1 calc R
H3 H 0.7436(18) 0.8842(17) 0.4772(12) 0.023(3) Uiso 1 1 d .
H31 H 0.4351(18) 0.5785(17) 0.3704(12) 0.024(4) Uiso 1 1 d .
H2 H 0.6969(19) 0.5739(17) 0.4595(12) 0.025(4) Uiso 1 1 d .

loop_
_atom_site_aniso_label
_atom_site_aniso_U_11
_atom_site_aniso_U_22
_atom_site_aniso_U_33
_atom_site_aniso_U_23
_atom_site_aniso_U_13
_atom_site_aniso_U_12
O1 0.0277(5) 0.0395(6) 0.0203(5) 0.0101(4) 0.0063(4) 0.0209(5)
C3 0.0260(7) 0.0254(7) 0.0211(7) 0.0082(5) 0.0074(5) 0.0153(6)
C33 0.0421(9) 0.0313(8) 0.0266(7) 0.0053(6) 0.0048(6) 0.0224(7)
C4 0.0284(7) 0.0213(6) 0.0217(7) 0.0065(5) 0.0075(5) 0.0147(6)
C5 0.0362(8) 0.0275(7) 0.0240(7) 0.0089(6) 0.0096(6) 0.0177(7)
C37 0.0388(9) 0.0312(7) 0.0266(7) 0.0080(6) 0.0080(6) 0.0215(7)
C9 0.0319(8) 0.0252(7) 0.0211(7) 0.0082(5) 0.0068(5) 0.0160(6)
C8 0.0335(8) 0.0389(8) 0.0281(7) 0.0109(6) 0.0042(6) 0.0216(7)
C10 0.0290(8) 0.0201(6) 0.0227(7) 0.0067(5) 0.0056(5) 0.0133(6)
C32 0.0220(7) 0.0275(7) 0.0226(7) 0.0076(5) 0.0059(5) 0.0152(6)
C36 0.0513(10) 0.0382(8) 0.0357(8) 0.0181(7) 0.0147(7) 0.0297(8)
C6 0.0457(9) 0.0325(8) 0.0206(7) 0.0092(6) 0.0075(6) 0.0203(7)
C34 0.0572(11) 0.0472(9) 0.0221(7) 0.0063(6) 0.0084(7) 0.0326(9)
C35 0.0570(11) 0.0524(10) 0.0287(8) 0.0209(7) 0.0155(7) 0.0361(9)
C7 0.0434(9) 0.0385(8) 0.0241(7) 0.0096(6) -0.0005(6) 0.0231(7)
N1 0.0262(6) 0.0336(6) 0.0221(6) 0.0105(5) 0.0085(4) 0.0194(5)
N2 0.0304(7) 0.0270(6) 0.0221(6) 0.0088(5) 0.0076(5) 0.0177(5)
C2 0.0253(7) 0.0290(7) 0.0225(7) 0.0089(5) 0.0052(5) 0.0155(6)
C31 0.0268(7) 0.0274(7) 0.0232(7) 0.0081(5) 0.0083(5) 0.0174(6)
C11 0.0277(8) 0.0488(9) 0.0365(8) 0.0163(7) 0.0097(6) 0.0233(7)
C22 0.0233(7) 0.0333(7) 0.0207(6) 0.0101(5) 0.0053(5) 0.0176(6)
C25 0.0505(10) 0.0459(9) 0.0252(7) 0.0141(7) 0.0197(7) 0.0273(8)
C23 0.0323(8) 0.0299(7) 0.0267(7) 0.0112(6) 0.0076(6) 0.0169(7)
C27 0.0398(9) 0.0305(7) 0.0284(7) 0.0083(6) 0.0105(6) 0.0200(7)
C24 0.0507(10) 0.0357(8) 0.0267(7) 0.0073(6) 0.0125(7) 0.0267(8)
C26 0.0477(10) 0.0365(8) 0.0325(8) 0.0173(7) 0.0175(7) 0.0190(8)

loop_
_atom_type_symbol
_atom_type_description
_atom_type_scat_dispersion_real
_atom_type_scat_dispersion_imag
_atom_type_scat_source
C C 0.0033 0.0016 'International Tables Vol C Tables 4.2.6.8 and 6.1.1.4'
H H 0.0000 0.0000 'International Tables Vol C Tables 4.2.6.8 and 6.1.1.4'
N N 0.0061 0.0033 'International Tables Vol C Tables 4.2.6.8 and 6.1.1.4'
O O 0.0106 0.0060 'International Tables Vol C Tables 4.2.6.8 and 6.1.1.4'

loop_
_geom_angle_atom_site_label_1
_geom_angle_atom_site_label_2
_geom_angle_atom_site_label_3
_geom_angle
C9 O1 C2 115.85(11)
C4 C3 C2 107.78(11)
C4 C3 C31 99.27(11)
C2 C3 C31 118.84(12)
C4 C3 H3 110.5(8)
C2 C3 H3 109.3(8)
C31 C3 H3 110.6(8)
C32 C33 C34 120.66(14)
C32 C33 H33 119.7
C34 C33 H33 119.7
N2 C4 C10 127.30(12)
N2 C4 C3 113.50(12)
C10 C4 C3 119.20(12)
C6 C5 C10 120.83(14)
C6 C5 H5 119.6
C10 C5 H5 119.6
C36 C37 C32 120.21(14)
C36 C37 H37 119.9
C32 C37 H37 119.9
O1 C9 C8 116.82(13)
O1 C9 C10 122.55(12)
C8 C9 C10 120.60(13)
C7 C8 C9 119.60(14)
C7 C8 H8 120.2
C9 C8 H8 120.2
C9 C10 C5 118.57(13)
C9 C10 C4 116.82(12)
C5 C10 C4 124.59(13)
C33 C32 C37 119.00(13)
C33 C32 C31 119.86(12)
C37 C32 C31 121.13(12)
C35 C36 C37 120.45(14)
C35 C36 H36 119.8
C37 C36 H36 119.8
C5 C6 C7 119.58(13)
C5 C6 H6 120.2
C7 C6 H6 120.2
C35 C34 C33 119.68(14)
C35 C34 H34 120.2
C33 C34 H34 120.2
C34 C35 C36 119.99(14)
C34 C35 H35 120.0
C36 C35 H35 120.0
C8 C7 C6 120.72(13)
C8 C7 H7 119.6
C6 C7 H7 119.6
N2 N1 C11 113.17(11)
N2 N1 C31 107.71(10)
C11 N1 C31 116.01(12)
C4 N2 N1 107.50(11)
O1 C2 C22 106.59(11)
O1 C2 C3 107.64(12)
C22 C2 C3 117.45(11)
O1 C2 H2 107.1(8)
C22 C2 H2 109.1(8)
C3 C2 H2 108.4(8)
N1 C31 C32 113.04(10)
N1 C31 C3 100.33(11)
C32 C31 C3 116.72(11)
N1 C31 H31 107.9(8)
C32 C31 H31 108.9(8)
C3 C31 H31 109.4(8)
N1 C11 H11A 109.5
N1 C11 H11B 109.5
H11A C11 H11B 109.5
N1 C11 H11C 109.5
H11A C11 H11C 109.5
H11B C11 H11C 109.5
C23 C22 C27 119.15(13)
C23 C22 C2 118.83(13)
C27 C22 C2 121.96(13)
C24 C25 C26 119.75(14)
C24 C25 H25 120.1
C26 C25 H25 120.1
C24 C23 C22 120.36(14)
C24 C23 H23 119.8
C22 C23 H23 119.8
C26 C27 C22 120.23(14)
C26 C27 H27 119.9
C22 C27 H27 119.9
C25 C24 C23 120.41(14)
C25 C24 H24 119.8
C23 C24 H24 119.8
C25 C26 C27 120.08(14)
C25 C26 H26 120.0
C27 C26 H26 120.0

loop_
_geom_bond_atom_site_label_1
_geom_bond_atom_site_label_2
_geom_bond_distance
O1 C9 1.3752(16)
O1 C2 1.4606(19)
C3 C4 1.5066(18)
C3 C2 1.5180(19)
C3 C31 1.529(2)
C3 H3 1.016(15)
C33 C32 1.388(2)
C33 C34 1.390(2)
C33 H33 0.9500
C4 N2 1.2858(19)
C4 C10 1.454(2)
C5 C6 1.376(2)
C5 C10 1.4020(18)
C5 H5 0.9500
C37 C36 1.382(2)
C37 C32 1.389(2)
C37 H37 0.9500
C9 C8 1.389(2)
C9 C10 1.398(2)
C8 C7 1.379(2)
C8 H8 0.9500
C32 C31 1.5054(18)
C36 C35 1.381(2)
C36 H36 0.9500
C6 C7 1.393(2)
C6 H6 0.9500
C34 C35 1.379(2)
C34 H34 0.9500
C35 H35 0.9500
C7 H7 0.9500
N1 N2 1.4061(16)
N1 C11 1.449(2)
N1 C31 1.4794(17)
C2 C22 1.5014(18)
C2 H2 1.016(15)
C31 H31 1.023(14)
C11 H11A 0.9800
C11 H11B 0.9800
C11 H11C 0.9800
C22 C23 1.384(2)
C22 C27 1.390(2)
C25 C24 1.377(2)
C25 C26 1.382(2)
C25 H25 0.9500
C23 C24 1.381(2)
C23 H23 0.9500
C27 C26 1.385(2)
C27 H27 0.9500
C24 H24 0.9500
C26 H26 0.9500
